data_4065888
loop_
_publ_author_name
'Tomson, Neil C.'
'Arnold, John'
'Bergman, Robert G.'

_publ_section_title
;
 Halo, Alkyl, Aryl, and Bis(imido) Complexes of Niobium Supported by the
 beta-Diketiminato Ligand.
;
_journal_issue 13
_journal_name_full Organometallics
_journal_page_first 2926
_journal_page_last 2942
_journal_paper_doi 10.1021/om1001827
_journal_volume 29
_journal_year 2010
_chemical_formula_moiety 'C38 H55 Cl2 N4 Nb'
_chemical_formula_sum 'C38 H55 Cl2 N4 Nb'
_chemical_formula_weight 731.67
_space_group_IT_number 14
_symmetry_cell_setting monoclinic
_symmetry_Int_Tables_number 14
_symmetry_space_group_name_Hall '-P 2ybc'
_symmetry_space_group_name_H-M 'P 1 21/c 1'
_atom_sites_solution_hydrogens geom
_atom_sites_solution_primary direct
_atom_sites_solution_secondary difmap
_audit_creation_method SHELXL-97
_cell_angle_alpha 90.00
_cell_angle_beta 99.7920(10)
_cell_angle_gamma 90.00
_cell_formula_units_Z 4
_cell_length_a 8.8653(8)
_cell_length_b 17.9863(17)
_cell_length_c 24.392(2)
_cell_measurement_reflns_used 5117
_cell_measurement_temperature 136(2)
_cell_measurement_theta_max 49.301
_cell_measurement_theta_min 6.615
_cell_volume 3832.7(6)
_computing_cell_refinement 'Bruker SAINT v7.07'
_computing_data_collection 'Bruker SMART v5.054d'
_computing_data_reduction 'Bruker SAINT v7.07'
_computing_molecular_graphics 'Bruker-AXS XP v.6'
_computing_publication_material 'Bruker-AXS XP v.6'
_computing_structure_refinement 'SHELXL-97 (Sheldrick, 1997)'
_computing_structure_solution 'SHELXS-97 (Sheldrick, 1990)'
_diffrn_ambient_temperature 136(2)
_diffrn_measured_fraction_theta_full 0.994
_diffrn_measured_fraction_theta_max 0.994
_diffrn_measurement_device_type 'SMART 1000'
_diffrn_measurement_method '\w scans'
_diffrn_radiation_monochromator graphite
_diffrn_radiation_probe x-ray
_diffrn_radiation_type MoK\a
_diffrn_radiation_wavelength 0.71073
_diffrn_reflns_av_R_equivalents 0.0291
_diffrn_reflns_av_sigmaI/netI 0.0531
_diffrn_reflns_limit_h_max 10
_diffrn_reflns_limit_h_min -10
_diffrn_reflns_limit_k_max 13
_diffrn_reflns_limit_k_min -21
_diffrn_reflns_limit_l_max 28
_diffrn_reflns_limit_l_min -27
_diffrn_reflns_number 16890
_diffrn_reflns_theta_full 24.70
_diffrn_reflns_theta_max 24.70
_diffrn_reflns_theta_min 3.31
_diffrn_source 'fine-focus sealed tube'
_diffrn_standards_decay_% 0
_diffrn_standards_interval_count 0
_diffrn_standards_interval_time 0
_diffrn_standards_number 0
_exptl_absorpt_coefficient_mu 0.484
_exptl_absorpt_correction_T_max 1
_exptl_absorpt_correction_T_min 0.917772
_exptl_absorpt_correction_type empirical
_exptl_absorpt_process_details 'Blessing, 1995'
_exptl_crystal_colour red
_exptl_crystal_density_diffrn 1.268
_exptl_crystal_density_method 'not measured'
_exptl_crystal_description block
_exptl_crystal_F_000 1544
_exptl_crystal_size_max 0.35
_exptl_crystal_size_mid 0.23
_exptl_crystal_size_min 0.17
_refine_diff_density_max 1.014
_refine_diff_density_min -0.399
_refine_diff_density_rms 0.067
_refine_ls_extinction_method none
_refine_ls_goodness_of_fit_ref 1.206
_refine_ls_hydrogen_treatment mixed
_refine_ls_matrix_type full
_refine_ls_number_parameters 406
_refine_ls_number_reflns 6495
_refine_ls_number_restraints 0
_refine_ls_restrained_S_all 1.206
_refine_ls_R_factor_all 0.0531
_refine_ls_R_factor_gt 0.0367
_refine_ls_shift/su_max 0.003
_refine_ls_shift/su_mean 0.000
_refine_ls_structure_factor_coef Fsqd
_refine_ls_weighting_details 'calc w=1/[\s^2^(Fo^2^)+(0.0367P)^2^+0.0000P] where P=(Fo^2^+2Fc^2^)/3'
_refine_ls_weighting_scheme calc
_refine_ls_wR_factor_gt 0.0872
_refine_ls_wR_factor_ref 0.0932
_reflns_number_gt 5096
_reflns_number_total 6495
_reflns_threshold_expression >2sigma(I)
_cod_data_source_file om1001827_si_002.cif
_cod_data_source_block (BDI)pyCl2Nb(NtBu)
_cod_original_cell_volume 3832.8(6)
_cod_original_sg_symbol_H-M 'P 21/c'
_cod_database_code 4065888

loop_
_symmetry_equiv_pos_as_xyz
'x, y, z'
'-x, y+1/2, -z+1/2'
'-x, -y, -z'
'x, -y-1/2, z-1/2'

loop_
_atom_site_label
_atom_site_type_symbol
_atom_site_fract_x
_atom_site_fract_y
_atom_site_fract_z
_atom_site_U_iso_or_equiv
_atom_site_adp_type
_atom_site_occupancy
_atom_site_symmetry_multiplicity
_atom_site_calc_flag
_atom_site_refinement_flags
Nb1 Nb 0.17742(3) 0.193658(13) 0.098049(10) 0.02126(9) Uani 1 1 d .
Cl1 Cl -0.08179(7) 0.15541(4) 0.06217(3) 0.02965(18) Uani 1 1 d .
Cl2 Cl 0.42293(7) 0.20287(4) 0.15799(3) 0.02610(16) Uani 1 1 d .
N1 N 0.2708(2) 0.17730(12) 0.04083(9) 0.0246(5) Uani 1 1 d .
N2 N 0.1195(2) 0.30612(11) 0.08422(9) 0.0213(5) Uani 1 1 d .
N3 N 0.0820(2) 0.20965(11) 0.18452(9) 0.0209(5) Uani 1 1 d .
N4 N 0.2141(2) 0.06493(12) 0.11776(9) 0.0244(5) Uani 1 1 d .
C1 C 0.3813(3) 0.15444(16) 0.00573(12) 0.0312(7) Uani 1 1 d .
C2 C 0.4554(4) 0.22365(19) -0.01406(15) 0.0519(9) Uani 1 1 d .
H2A H 0.3782 0.2541 -0.0356 0.078 Uiso 1 1 calc R
H2B H 0.5293 0.2092 -0.0366 0.078 Uiso 1 1 calc R
H2C H 0.5054 0.2513 0.0176 0.078 Uiso 1 1 calc R
C3 C 0.2989(4) 0.10946(17) -0.04382(12) 0.0428(8) Uani 1 1 d .
H3A H 0.2226 0.1400 -0.0657 0.064 Uiso 1 1 calc R
H3B H 0.2506 0.0669 -0.0305 0.064 Uiso 1 1 calc R
H3C H 0.3716 0.0933 -0.0663 0.064 Uiso 1 1 calc R
C4 C 0.5031(4) 0.10521(19) 0.04001(13) 0.0443(8) Uani 1 1 d .
H4A H 0.5558 0.1330 0.0711 0.066 Uiso 1 1 calc R
H4B H 0.5750 0.0891 0.0171 0.066 Uiso 1 1 calc R
H4C H 0.4549 0.0626 0.0533 0.066 Uiso 1 1 calc R
C5 C 0.1850(3) 0.34558(14) 0.04115(11) 0.0230(6) Uani 1 1 d .
C6 C 0.1055(3) 0.34757(15) -0.01388(11) 0.0286(6) Uani 1 1 d .
C7 C 0.1754(3) 0.38352(16) -0.05336(12) 0.0368(7) Uani 1 1 d .
H7A H 0.1266 0.3844 -0.0903 0.044 Uiso 1 1 calc R
C8 C 0.3157(4) 0.41792(17) -0.03895(12) 0.0374(7) Uani 1 1 d .
H8A H 0.3617 0.4407 -0.0661 0.045 Uiso 1 1 calc R
C9 C 0.3880(3) 0.41846(16) 0.01606(12) 0.0327(7) Uani 1 1 d .
H9A H 0.4812 0.4429 0.0257 0.039 Uiso 1 1 calc R
C10 C 0.3231(3) 0.38297(14) 0.05730(11) 0.0239(6) Uani 1 1 d .
C11 C -0.0518(3) 0.31400(16) -0.03148(12) 0.0355(7) Uani 1 1 d .
H11A H -0.0888 0.2974 0.0021 0.043 Uiso 1 1 calc R
C12 C -0.0490(4) 0.24730(18) -0.06918(14) 0.0503(9) Uani 1 1 d .
H12A H 0.0222 0.2112 -0.0510 0.075 Uiso 1 1 calc R
H12B H -0.0182 0.2628 -0.1033 0.075 Uiso 1 1 calc R
H12C H -0.1494 0.2257 -0.0771 0.075 Uiso 1 1 calc R
C13 C -0.1683(4) 0.37194(19) -0.06152(15) 0.0548(10) Uani 1 1 d .
H13A H -0.1729 0.4139 -0.0376 0.082 Uiso 1 1 calc R
H13B H -0.2677 0.3495 -0.0703 0.082 Uiso 1 1 calc R
H13C H -0.1359 0.3880 -0.0952 0.082 Uiso 1 1 calc R
C14 C 0.4003(3) 0.39014(15) 0.11755(11) 0.0261(6) Uani 1 1 d .
H14A H 0.3514 0.3543 0.1392 0.031 Uiso 1 1 calc R
C15 C 0.5706(3) 0.37105(16) 0.12605(13) 0.0356(7) Uani 1 1 d .
H15A H 0.5836 0.3222 0.1116 0.053 Uiso 1 1 calc R
H15B H 0.6121 0.3722 0.1650 0.053 Uiso 1 1 calc R
H15C H 0.6230 0.4067 0.1068 0.053 Uiso 1 1 calc R
C16 C 0.3762(3) 0.46740(16) 0.14063(12) 0.0368(7) Uani 1 1 d .
H16A H 0.4264 0.4702 0.1787 0.055 Uiso 1 1 calc R
H16B H 0.2686 0.4763 0.1386 0.055 Uiso 1 1 calc R
H16C H 0.4184 0.5042 0.1191 0.055 Uiso 1 1 calc R
C17 C -0.0335(3) 0.42267(16) 0.08507(13) 0.0342(7) Uani 1 1 d .
H17A H 0.0521 0.4487 0.0748 0.051 Uiso 1 1 calc R
H17B H -0.0743 0.4508 0.1126 0.051 Uiso 1 1 calc R
H17C H -0.1112 0.4163 0.0528 0.051 Uiso 1 1 calc R
C18 C 0.0187(3) 0.34675(15) 0.10880(11) 0.0253(6) Uani 1 1 d .
C19 C -0.0457(3) 0.32448(16) 0.15342(12) 0.0294(7) Uani 1 1 d .
H19A H -0.1237 0.3554 0.1609 0.035 Uiso 1 1 calc R
C20 C -0.0156(3) 0.26310(15) 0.19033(11) 0.0262(6) Uani 1 1 d .
C21 C -0.1092(3) 0.26357(17) 0.23673(13) 0.0395(8) Uani 1 1 d .
H21A H -0.0665 0.2287 0.2650 0.059 Uiso 1 1 calc R
H21B H -0.2129 0.2498 0.2221 0.059 Uiso 1 1 calc R
H21C H -0.1077 0.3125 0.2525 0.059 Uiso 1 1 calc R
C22 C 0.1206(3) 0.15664(15) 0.22946(10) 0.0230(6) Uani 1 1 d .
C23 C 0.0326(3) 0.09154(15) 0.23067(11) 0.0267(6) Uani 1 1 d .
C24 C 0.0892(3) 0.03737(17) 0.27027(12) 0.0351(7) Uani 1 1 d .
H24A H 0.0349 -0.0067 0.2716 0.042 Uiso 1 1 calc R
C25 C 0.2225(4) 0.04780(17) 0.30702(12) 0.0375(7) Uani 1 1 d .
H25A H 0.2604 0.0099 0.3315 0.045 Uiso 1 1 calc R
C26 C 0.3007(3) 0.11421(17) 0.30800(12) 0.0339(7) Uani 1 1 d .
H26A H 0.3887 0.1215 0.3342 0.041 Uiso 1 1 calc R
C27 C 0.2495(3) 0.17047(16) 0.27011(11) 0.0261(6) Uani 1 1 d .
C28 C -0.1223(3) 0.07894(17) 0.19489(12) 0.0363(7) Uani 1 1 d .
H28A H -0.1440 0.1214 0.1696 0.044 Uiso 1 1 calc R
C29 C -0.1342(4) 0.00870(19) 0.16003(14) 0.0522(9) Uani 1 1 d .
H29A H -0.0580 0.0096 0.1364 0.078 Uiso 1 1 calc R
H29B H -0.2340 0.0059 0.1376 0.078 Uiso 1 1 calc R
H29C H -0.1180 -0.0339 0.1841 0.078 Uiso 1 1 calc R
C30 C -0.2480(4) 0.0762(2) 0.23192(15) 0.0501(9) Uani 1 1 d .
H30A H -0.2434 0.1206 0.2539 0.075 Uiso 1 1 calc R
H30B H -0.2317 0.0337 0.2560 0.075 Uiso 1 1 calc R
H30C H -0.3468 0.0726 0.2088 0.075 Uiso 1 1 calc R
C31 C 0.3287(3) 0.24588(16) 0.27627(12) 0.0318(7) Uani 1 1 d .
H31A H 0.3080 0.2711 0.2401 0.038 Uiso 1 1 calc R
C32 C 0.5031(3) 0.24103(19) 0.29433(13) 0.0442(8) Uani 1 1 d .
H32A H 0.5461 0.2118 0.2679 0.066 Uiso 1 1 calc R
H32B H 0.5261 0.2181 0.3303 0.066 Uiso 1 1 calc R
H32C H 0.5461 0.2901 0.2961 0.066 Uiso 1 1 calc R
C33 C 0.2634(4) 0.29378(19) 0.31851(15) 0.0516(9) Uani 1 1 d .
H33A H 0.1545 0.2981 0.3075 0.077 Uiso 1 1 calc R
H33B H 0.3089 0.3423 0.3200 0.077 Uiso 1 1 calc R
H33C H 0.2858 0.2710 0.3546 0.077 Uiso 1 1 calc R
C34 C 0.1649(3) 0.01654(16) 0.07574(12) 0.0317(7) Uani 1 1 d .
H34A H 0.1020 0.0345 0.0441 0.038 Uiso 1 1 calc R
C35 C 0.2030(4) -0.05713(16) 0.07753(13) 0.0396(8) Uani 1 1 d .
H35A H 0.1678 -0.0881 0.0475 0.047 Uiso 1 1 calc R
C36 C 0.2944(4) -0.08494(18) 0.12442(14) 0.0474(9) Uani 1 1 d .
H36A H 0.3226 -0.1348 0.1266 0.057 Uiso 1 1 calc R
C37 C 0.3431(4) -0.03707(17) 0.16810(13) 0.0426(8) Uani 1 1 d .
H37A H 0.4034 -0.0543 0.2006 0.051 Uiso 1 1 calc R
C38 C 0.3010(3) 0.03644(15) 0.16279(12) 0.0294(6) Uani 1 1 d .
H38A H 0.3352 0.0682 0.1924 0.035 Uiso 1 1 calc R

loop_
_atom_site_aniso_label
_atom_site_aniso_U_11
_atom_site_aniso_U_22
_atom_site_aniso_U_33
_atom_site_aniso_U_23
_atom_site_aniso_U_13
_atom_site_aniso_U_12
Nb1 0.02149(15) 0.02051(15) 0.02122(15) 0.00021(10) 0.00202(9) -0.00036(10)
Cl1 0.0254(4) 0.0313(4) 0.0303(4) 0.0035(3) -0.0008(3) -0.0057(3)
Cl2 0.0223(4) 0.0280(4) 0.0270(4) -0.0008(3) 0.0013(3) -0.0006(3)
N1 0.0280(13) 0.0236(12) 0.0218(12) 0.0028(10) 0.0033(9) -0.0010(10)
N2 0.0198(12) 0.0208(12) 0.0231(12) 0.0025(9) 0.0029(9) -0.0007(9)
N3 0.0174(11) 0.0219(12) 0.0232(12) 0.0027(9) 0.0026(9) -0.0003(9)
N4 0.0265(13) 0.0229(13) 0.0234(12) 0.0025(10) 0.0030(9) -0.0025(9)
C1 0.0361(17) 0.0322(17) 0.0274(17) -0.0037(13) 0.0117(13) -0.0009(13)
C2 0.065(2) 0.044(2) 0.057(2) -0.0069(18) 0.0389(19) -0.0112(18)
C3 0.057(2) 0.042(2) 0.0313(18) -0.0058(15) 0.0123(15) 0.0018(16)
C4 0.0360(19) 0.058(2) 0.041(2) -0.0048(16) 0.0126(15) 0.0085(15)
C5 0.0254(15) 0.0170(14) 0.0276(16) 0.0045(11) 0.0075(11) -0.0026(11)
C6 0.0342(17) 0.0230(15) 0.0267(16) 0.0034(12) -0.0004(12) -0.0031(12)
C7 0.050(2) 0.0313(17) 0.0268(17) 0.0062(13) 0.0003(14) -0.0095(15)
C8 0.048(2) 0.0344(18) 0.0318(18) 0.0070(14) 0.0125(14) -0.0132(15)
C9 0.0311(16) 0.0318(17) 0.0361(18) 0.0010(14) 0.0085(13) -0.0084(13)
C10 0.0271(15) 0.0198(14) 0.0262(15) -0.0016(11) 0.0083(12) -0.0017(11)
C11 0.0374(18) 0.0328(18) 0.0322(17) 0.0093(14) -0.0062(13) -0.0091(14)
C12 0.061(2) 0.043(2) 0.041(2) 0.0029(16) -0.0092(17) -0.0169(17)
C13 0.049(2) 0.049(2) 0.058(2) 0.0161(18) -0.0141(17) -0.0020(17)
C14 0.0234(15) 0.0268(16) 0.0280(16) 0.0038(12) 0.0039(12) -0.0040(12)
C15 0.0270(17) 0.0339(17) 0.0440(19) -0.0014(14) 0.0005(13) -0.0038(13)
C16 0.0384(18) 0.0360(19) 0.0340(18) -0.0087(14) 0.0008(14) 0.0003(14)
C17 0.0316(17) 0.0286(17) 0.0452(19) 0.0087(14) 0.0147(14) 0.0063(13)
C18 0.0155(14) 0.0259(16) 0.0336(16) 0.0037(12) 0.0019(11) 0.0025(11)
C19 0.0242(15) 0.0279(16) 0.0378(17) 0.0083(13) 0.0100(13) 0.0105(12)
C20 0.0209(14) 0.0302(17) 0.0276(16) 0.0026(12) 0.0045(11) -0.0006(12)
C21 0.0421(19) 0.0374(19) 0.044(2) 0.0119(15) 0.0210(15) 0.0151(15)
C22 0.0268(15) 0.0246(15) 0.0188(14) 0.0014(11) 0.0073(11) 0.0058(12)
C23 0.0294(16) 0.0272(16) 0.0253(15) 0.0037(12) 0.0095(12) 0.0019(12)
C24 0.0418(19) 0.0278(17) 0.0378(18) 0.0068(14) 0.0124(14) 0.0031(14)
C25 0.046(2) 0.0342(18) 0.0326(18) 0.0132(14) 0.0077(14) 0.0114(15)
C26 0.0361(17) 0.0417(19) 0.0223(16) 0.0037(13) 0.0004(13) 0.0081(14)
C27 0.0284(16) 0.0304(16) 0.0206(15) -0.0007(12) 0.0073(12) 0.0058(12)
C28 0.0407(18) 0.0347(18) 0.0330(18) 0.0093(14) 0.0046(14) -0.0088(14)
C29 0.055(2) 0.050(2) 0.052(2) -0.0058(17) 0.0115(17) -0.0272(17)
C30 0.0372(19) 0.053(2) 0.062(2) 0.0128(18) 0.0129(16) -0.0049(16)
C31 0.0345(17) 0.0337(17) 0.0265(16) -0.0058(13) 0.0034(13) 0.0020(13)
C32 0.0400(19) 0.051(2) 0.0377(19) -0.0066(16) -0.0056(14) -0.0057(16)
C33 0.060(2) 0.044(2) 0.052(2) -0.0203(17) 0.0142(18) -0.0001(17)
C34 0.0362(17) 0.0305(17) 0.0269(16) 0.0024(13) 0.0014(13) -0.0054(13)
C35 0.052(2) 0.0243(17) 0.0390(19) -0.0066(14) -0.0018(15) -0.0021(14)
C36 0.065(2) 0.0210(17) 0.051(2) -0.0033(15) -0.0044(17) 0.0045(15)
C37 0.051(2) 0.0312(18) 0.041(2) 0.0038(15) -0.0062(15) 0.0047(15)
C38 0.0321(16) 0.0274(16) 0.0283(16) 0.0026(13) 0.0040(12) -0.0008(13)

loop_
_atom_type_symbol
_atom_type_description
_atom_type_scat_dispersion_real
_atom_type_scat_dispersion_imag
_atom_type_scat_source
C C 0.0033 0.0016 'International Tables Vol C Tables 4.2.6.8 and 6.1.1.4'
H H 0.0000 0.0000 'International Tables Vol C Tables 4.2.6.8 and 6.1.1.4'
N N 0.0061 0.0033 'International Tables Vol C Tables 4.2.6.8 and 6.1.1.4'
Cl Cl 0.1484 0.1585 'International Tables Vol C Tables 4.2.6.8 and 6.1.1.4'
Nb Nb -2.0727 0.6215 'International Tables Vol C Tables 4.2.6.8 and 6.1.1.4'

loop_
_geom_angle_atom_site_label_1
_geom_angle_atom_site_label_2
_geom_angle_atom_site_label_3
_geom_angle
N1 Nb1 N2 99.69(9)
N1 Nb1 N4 86.05(9)
N2 Nb1 N4 172.98(7)
N1 Nb1 Cl2 89.68(7)
N2 Nb1 Cl2 101.65(6)
N4 Nb1 Cl2 82.30(5)
N1 Nb1 Cl1 102.21(7)
N2 Nb1 Cl1 91.41(6)
N4 Nb1 Cl1 83.38(5)
Cl2 Nb1 Cl1 160.68(2)
N1 Nb1 N3 171.92(8)
N2 Nb1 N3 85.03(8)
N4 Nb1 N3 89.74(7)
Cl2 Nb1 N3 82.92(5)
Cl1 Nb1 N3 84.12(5)
C1 N1 Nb1 163.59(19)
C18 N2 C5 115.0(2)
C18 N2 Nb1 127.14(17)
C5 N2 Nb1 117.73(16)
C20 N3 C22 118.3(2)
C20 N3 Nb1 120.94(17)
C22 N3 Nb1 120.57(15)
C38 N4 C34 116.2(2)
C38 N4 Nb1 125.57(18)
C34 N4 Nb1 117.15(18)
N1 C1 C2 108.8(2)
N1 C1 C4 108.8(2)
C2 C1 C4 110.1(3)
N1 C1 C3 109.4(2)
C2 C1 C3 110.8(3)
C4 C1 C3 108.9(2)
C1 C2 H2A 109.5
C1 C2 H2B 109.5
H2A C2 H2B 109.5
C1 C2 H2C 109.5
H2A C2 H2C 109.5
H2B C2 H2C 109.5
C1 C3 H3A 109.5
C1 C3 H3B 109.5
H3A C3 H3B 109.5
C1 C3 H3C 109.5
H3A C3 H3C 109.5
H3B C3 H3C 109.5
C1 C4 H4A 109.5
C1 C4 H4B 109.5
H4A C4 H4B 109.5
C1 C4 H4C 109.5
H4A C4 H4C 109.5
H4B C4 H4C 109.5
C10 C5 C6 122.1(2)
C10 C5 N2 117.8(2)
C6 C5 N2 120.0(2)
C7 C6 C5 117.6(3)
C7 C6 C11 119.1(2)
C5 C6 C11 123.3(3)
C8 C7 C6 121.4(3)
C8 C7 H7A 119.3
C6 C7 H7A 119.3
C7 C8 C9 119.9(3)
C7 C8 H8A 120.1
C9 C8 H8A 120.1
C8 C9 C10 121.1(3)
C8 C9 H9A 119.5
C10 C9 H9A 119.5
C5 C10 C9 117.8(3)
C5 C10 C14 123.0(2)
C9 C10 C14 119.1(2)
C6 C11 C12 112.3(3)
C6 C11 C13 111.8(2)
C12 C11 C13 108.8(3)
C6 C11 H11A 107.9
C12 C11 H11A 107.9
C13 C11 H11A 107.9
C11 C12 H12A 109.5
C11 C12 H12B 109.5
H12A C12 H12B 109.5
C11 C12 H12C 109.5
H12A C12 H12C 109.5
H12B C12 H12C 109.5
C11 C13 H13A 109.5
C11 C13 H13B 109.5
H13A C13 H13B 109.5
C11 C13 H13C 109.5
H13A C13 H13C 109.5
H13B C13 H13C 109.5
C10 C14 C15 112.6(2)
C10 C14 C16 111.4(2)
C15 C14 C16 110.6(2)
C10 C14 H14A 107.3
C15 C14 H14A 107.3
C16 C14 H14A 107.3
C14 C15 H15A 109.5
C14 C15 H15B 109.5
H15A C15 H15B 109.5
C14 C15 H15C 109.5
H15A C15 H15C 109.5
H15B C15 H15C 109.5
C14 C16 H16A 109.5
C14 C16 H16B 109.5
H16A C16 H16B 109.5
C14 C16 H16C 109.5
H16A C16 H16C 109.5
H16B C16 H16C 109.5
C18 C17 H17A 109.5
C18 C17 H17B 109.5
H17A C17 H17B 109.5
C18 C17 H17C 109.5
H17A C17 H17C 109.5
H17B C17 H17C 109.5
N2 C18 C19 125.6(2)
N2 C18 C17 119.4(2)
C19 C18 C17 115.0(2)
C18 C19 C20 132.2(3)
C18 C19 H19A 113.9
C20 C19 H19A 113.9
N3 C20 C19 123.7(2)
N3 C20 C21 122.6(2)
C19 C20 C21 113.7(2)
C20 C21 H21A 109.5
C20 C21 H21B 109.5
H21A C21 H21B 109.5
C20 C21 H21C 109.5
H21A C21 H21C 109.5
H21B C21 H21C 109.5
C27 C22 C23 121.3(2)
C27 C22 N3 118.5(2)
C23 C22 N3 120.1(2)
C24 C23 C22 117.2(3)
C24 C23 C28 118.4(2)
C22 C23 C28 124.3(2)
C25 C24 C23 121.5(3)
C25 C24 H24A 119.2
C23 C24 H24A 119.2
C24 C25 C26 120.4(3)
C24 C25 H25A 119.8
C26 C25 H25A 119.8
C25 C26 C27 120.7(3)
C25 C26 H26A 119.6
C27 C26 H26A 119.6
C26 C27 C22 118.3(3)
C26 C27 C31 119.2(3)
C22 C27 C31 122.3(2)
C23 C28 C29 114.7(3)
C23 C28 C30 109.9(2)
C29 C28 C30 108.2(3)
C23 C28 H28A 108.0
C29 C28 H28A 108.0
C30 C28 H28A 108.0
C28 C29 H29A 109.5
C28 C29 H29B 109.5
H29A C29 H29B 109.5
C28 C29 H29C 109.5
H29A C29 H29C 109.5
H29B C29 H29C 109.5
C28 C30 H30A 109.5
C28 C30 H30B 109.5
H30A C30 H30B 109.5
C28 C30 H30C 109.5
H30A C30 H30C 109.5
H30B C30 H30C 109.5
C27 C31 C33 110.3(2)
C27 C31 C32 113.7(2)
C33 C31 C32 108.5(2)
C27 C31 H31A 108.1
C33 C31 H31A 108.1
C32 C31 H31A 108.1
C31 C32 H32A 109.5
C31 C32 H32B 109.5
H32A C32 H32B 109.5
C31 C32 H32C 109.5
H32A C32 H32C 109.5
H32B C32 H32C 109.5
C31 C33 H33A 109.5
C31 C33 H33B 109.5
H33A C33 H33B 109.5
C31 C33 H33C 109.5
H33A C33 H33C 109.5
H33B C33 H33C 109.5
N4 C34 C35 123.5(3)
N4 C34 H34A 118.3
C35 C34 H34A 118.3
C34 C35 C36 119.1(3)
C34 C35 H35A 120.5
C36 C35 H35A 120.5
C35 C36 C37 118.5(3)
C35 C36 H36A 120.8
C37 C36 H36A 120.8
C38 C37 C36 118.9(3)
C38 C37 H37A 120.6
C36 C37 H37A 120.6
N4 C38 C37 123.9(3)
N4 C38 H38A 118.1
C37 C38 H38A 118.1

loop_
_geom_bond_atom_site_label_1
_geom_bond_atom_site_label_2
_geom_bond_distance
Nb1 N1 1.765(2)
Nb1 N2 2.100(2)
Nb1 N4 2.376(2)
Nb1 Cl2 2.4125(7)
Nb1 Cl1 2.4157(7)
Nb1 N3 2.420(2)
N1 C1 1.465(3)
N2 C18 1.369(3)
N2 C5 1.467(3)
N3 C20 1.317(3)
N3 C22 1.449(3)
N4 C38 1.332(3)
N4 C34 1.359(3)
C1 C2 1.524(4)
C1 C4 1.530(4)
C1 C3 1.533(4)
C2 H2A 0.9600
C2 H2B 0.9600
C2 H2C 0.9600
C3 H3A 0.9600
C3 H3B 0.9600
C3 H3C 0.9600
C4 H4A 0.9600
C4 H4B 0.9600
C4 H4C 0.9600
C5 C10 1.394(4)
C5 C6 1.406(4)
C6 C7 1.390(4)
C6 C11 1.513(4)
C7 C8 1.380(4)
C7 H7A 0.9300
C8 C9 1.385(4)
C8 H8A 0.9300
C9 C10 1.395(4)
C9 H9A 0.9300
C10 C14 1.518(4)
C11 C12 1.514(4)
C11 C13 1.559(4)
C11 H11A 0.9800
C12 H12A 0.9600
C12 H12B 0.9600
C12 H12C 0.9600
C13 H13A 0.9600
C13 H13B 0.9600
C13 H13C 0.9600
C14 C15 1.527(4)
C14 C16 1.528(4)
C14 H14A 0.9800
C15 H15A 0.9600
C15 H15B 0.9600
C15 H15C 0.9600
C16 H16A 0.9600
C16 H16B 0.9600
C16 H16C 0.9600
C17 C18 1.524(4)
C17 H17A 0.9600
C17 H17B 0.9600
C17 H17C 0.9600
C18 C19 1.372(4)
C19 C20 1.421(4)
C19 H19A 0.9300
C20 C21 1.513(4)
C21 H21A 0.9600
C21 H21B 0.9600
C21 H21C 0.9600
C22 C27 1.402(4)
C22 C23 1.410(4)
C23 C24 1.403(4)
C23 C28 1.514(4)
C24 C25 1.369(4)
C24 H24A 0.9300
C25 C26 1.379(4)
C25 H25A 0.9300
C26 C27 1.393(4)
C26 H26A 0.9300
C27 C31 1.523(4)
C28 C29 1.516(4)
C28 C30 1.550(4)
C28 H28A 0.9800
C29 H29A 0.9600
C29 H29B 0.9600
C29 H29C 0.9600
C30 H30A 0.9600
C30 H30B 0.9600
C30 H30C 0.9600
C31 C33 1.531(4)
C31 C32 1.536(4)
C31 H31A 0.9800
C32 H32A 0.9600
C32 H32B 0.9600
C32 H32C 0.9600
C33 H33A 0.9600
C33 H33B 0.9600
C33 H33C 0.9600
C34 C35 1.366(4)
C34 H34A 0.9300
C35 C36 1.378(4)
C35 H35A 0.9300
C36 C37 1.381(4)
C36 H36A 0.9300
C37 C38 1.374(4)
C37 H37A 0.9300
C38 H38A 0.9300

loop_
_geom_torsion_atom_site_label_1
_geom_torsion_atom_site_label_2
_geom_torsion_atom_site_label_3
_geom_torsion_atom_site_label_4
_geom_torsion
N2 Nb1 N1 C1 131.5(7)
N4 Nb1 N1 C1 -52.6(7)
Cl2 Nb1 N1 C1 29.7(7)
Cl1 Nb1 N1 C1 -134.9(7)
N3 Nb1 N1 C1 6.2(11)
N1 Nb1 N2 C18 166.1(2)
N4 Nb1 N2 C18 21.5(8)
Cl2 Nb1 N2 C18 -102.2(2)
Cl1 Nb1 N2 C18 63.5(2)
N3 Nb1 N2 C18 -20.5(2)
N1 Nb1 N2 C5 -9.60(19)
N4 Nb1 N2 C5 -154.2(6)
Cl2 Nb1 N2 C5 82.09(17)
Cl1 Nb1 N2 C5 -112.24(17)
N3 Nb1 N2 C5 163.79(18)
N1 Nb1 N3 C20 148.9(6)
N2 Nb1 N3 C20 22.7(2)
N4 Nb1 N3 C20 -152.6(2)
Cl2 Nb1 N3 C20 125.12(19)
Cl1 Nb1 N3 C20 -69.24(19)
N1 Nb1 N3 C22 -36.6(7)
N2 Nb1 N3 C22 -162.72(19)
N4 Nb1 N3 C22 21.97(18)
Cl2 Nb1 N3 C22 -60.31(18)
Cl1 Nb1 N3 C22 105.34(18)
N1 Nb1 N4 C38 115.1(2)
N2 Nb1 N4 C38 -99.8(6)
Cl2 Nb1 N4 C38 24.9(2)
Cl1 Nb1 N4 C38 -142.1(2)
N3 Nb1 N4 C38 -58.0(2)
N1 Nb1 N4 C34 -52.6(2)
N2 Nb1 N4 C34 92.5(7)
Cl2 Nb1 N4 C34 -142.85(19)
Cl1 Nb1 N4 C34 50.15(18)
N3 Nb1 N4 C34 134.26(19)
Nb1 N1 C1 C2 -109.7(7)
Nb1 N1 C1 C4 10.3(8)
Nb1 N1 C1 C3 129.1(6)
C18 N2 C5 C10 92.1(3)
Nb1 N2 C5 C10 -91.7(2)
C18 N2 C5 C6 -85.2(3)
Nb1 N2 C5 C6 91.1(3)
C10 C5 C6 C7 5.1(4)
N2 C5 C6 C7 -177.8(2)
C10 C5 C6 C11 -173.8(3)
N2 C5 C6 C11 3.4(4)
C5 C6 C7 C8 -1.8(4)
C11 C6 C7 C8 177.1(3)
C6 C7 C8 C9 -1.5(5)
C7 C8 C9 C10 1.7(5)
C6 C5 C10 C9 -4.9(4)
N2 C5 C10 C9 177.9(2)
C6 C5 C10 C14 171.7(3)
N2 C5 C10 C14 -5.5(4)
C8 C9 C10 C5 1.4(4)
C8 C9 C10 C14 -175.3(3)
C7 C6 C11 C12 68.8(3)
C5 C6 C11 C12 -112.3(3)
C7 C6 C11 C13 -53.8(4)
C5 C6 C11 C13 125.1(3)
C5 C10 C14 C15 132.3(3)
C9 C10 C14 C15 -51.2(3)
C5 C10 C14 C16 -102.8(3)
C9 C10 C14 C16 73.8(3)
C5 N2 C18 C19 -173.5(3)
Nb1 N2 C18 C19 10.7(4)
C5 N2 C18 C17 8.4(3)
Nb1 N2 C18 C17 -167.42(19)
N2 C18 C19 C20 9.8(5)
C17 C18 C19 C20 -172.0(3)
C22 N3 C20 C19 170.4(3)
Nb1 N3 C20 C19 -14.9(4)
C22 N3 C20 C21 -11.1(4)
Nb1 N3 C20 C21 163.6(2)
C18 C19 C20 N3 -5.3(5)
C18 C19 C20 C21 176.0(3)
C20 N3 C22 C27 -92.9(3)
Nb1 N3 C22 C27 92.4(2)
C20 N3 C22 C23 89.3(3)
Nb1 N3 C22 C23 -85.5(3)
C27 C22 C23 C24 -7.2(4)
N3 C22 C23 C24 170.6(2)
C27 C22 C23 C28 168.6(3)
N3 C22 C23 C28 -13.6(4)
C22 C23 C24 C25 1.4(4)
C28 C23 C24 C25 -174.7(3)
C23 C24 C25 C26 3.6(5)
C24 C25 C26 C27 -2.8(4)
C25 C26 C27 C22 -2.8(4)
C25 C26 C27 C31 173.6(3)
C23 C22 C27 C26 8.0(4)
N3 C22 C27 C26 -169.8(2)
C23 C22 C27 C31 -168.3(2)
N3 C22 C27 C31 13.9(4)
C24 C23 C28 C29 -59.3(4)
C22 C23 C28 C29 125.0(3)
C24 C23 C28 C30 62.9(3)
C22 C23 C28 C30 -112.9(3)
C26 C27 C31 C33 -83.8(3)
C22 C27 C31 C33 92.5(3)
C26 C27 C31 C32 38.3(4)
C22 C27 C31 C32 -145.4(3)
C38 N4 C34 C35 -1.5(4)
Nb1 N4 C34 C35 167.4(2)
N4 C34 C35 C36 0.9(5)
C34 C35 C36 C37 0.5(5)
C35 C36 C37 C38 -1.1(5)
C34 N4 C38 C37 0.8(4)
Nb1 N4 C38 C37 -167.1(2)
C36 C37 C38 N4 0.5(5)
